data_4326803
loop_
_publ_author_name
'John P. S. Mowat'
'Stuart R. Miller'
'John M. Griffin'
'Valerie R. Seymour'
'Sharon E. Ashbrook'
'Stephen P. Thompson'
'David Fairen-Jimenez'
'Ana-Maria Banu'
'Tina D\"uren'
'Paul A. Wright'

_publ_section_title
;
 Structural Chemistry, monoclinic-to-orthorhombic Phase Transition, and
 CO2 Adsorption Behavior of the Small Pore Scandium Terephthalate,
 Sc2(O2CC6H4CO2)3, and Its Nitro- And Amino-Functionalized Derivatives
;
_journal_name_full 'Inorganic Chemistry'
_journal_page_first 10844
_journal_page_last 10858
_journal_paper_doi 10.1021/ic201387d
_journal_volume 50
_journal_year 2011
_chemical_formula_sum 'C12 O6 Sc'
_chemical_formula_weight 285.08
_space_group_IT_number 15
_symmetry_cell_setting monoclinic
_symmetry_space_group_name_Hall '-C 2yc'
_symmetry_space_group_name_H-M 'C 1 2/c 1'
_audit_author_name y
_audit_creation_date 2011-05-31T16:17
_audit_creation_method 'from EXP file using GSAS2CIF'
_audit_update_record ' 2011-05-31T16:17  Initial CIF as created by GSAS2CIF'
_cell_angle_alpha 90.0
_cell_angle_beta 111.7476(10)
_cell_angle_gamma 90.0
_cell_formula_units_Z 8
_cell_length_a 8.75468(15)
_cell_length_b 34.37449(16)
_cell_length_c 11.16967(10)
_cell_measurement_temperature 170
_cell_volume 3122.13(7)
_computing_structure_refinement GSAS
_diffrn_ambient_temperature 170
_diffrn_radiation_polarisn_ratio 0.93
_diffrn_radiation_probe x-ray
_diffrn_radiation_wavelength 0.826019
_exptl_absorpt_correction_T_max 1.00000
_exptl_absorpt_correction_T_min 1.00000
_exptl_absorpt_process_details
;   GSAS Absorption/surface roughness correction: function number 0
 No correction is applied.
;
_exptl_crystal_density_diffrn 1.21
_pd_block_id 2011-05-31T16:17|170K|y|y
_pd_calc_method 'Rietveld Refinement'
_pd_meas_2theta_range_inc 0.003
_pd_meas_2theta_range_max 141.95401
_pd_meas_2theta_range_min 2.832
_pd_phase_name 'from C:/GSASSoln/ScBDC/Full-Temp-Series/140K/MOVE2E.EXP'
_pd_proc_2theta_range_inc 0.003
_pd_proc_2theta_range_max 141.95531
_pd_proc_2theta_range_min 2.833305
_pd_proc_info_datetime 2011-05-31T16:17:11
_pd_proc_ls_background_function
;   GSAS Background function number 7 with 36 terms.
 Linear interpolation
      1:    26.2643     2:    26.0824     3:    23.1047     4:    23.9848    
      5:    24.1048     6:    28.5385     7:    29.0640     8:    34.9825    
      9:    38.0412    10:    40.0527    11:    43.0876    12:    42.2081    
     13:    40.8767    14:    39.8597    15:    36.7066    16:    28.7932    
     17:    26.7397    18:    24.0323    19:    23.5343    20:    23.1154    
     21:    26.5929    22:    28.0271    23:    24.6938    24:    25.1452    
     25:    25.3447    26:    26.4894    27:    25.0514    28:    23.5819    
     29:    25.9074    30:    25.7997    31:    25.4789    32:    25.5832    
     33:    25.3747    34:    25.6902    35:    24.2321    36:    24.0043    
;
_pd_proc_ls_peak_cutoff 0.00100
_pd_proc_ls_profile_function
;
 CW Profile function number 4 with  21 terms
 Pseudovoigt profile coefficients as parameterized in
 P. Thompson, D.E. Cox & J.B. Hastings (1987). J. Appl. Cryst.,20,79-83.
 Asymmetry correction of L.W. Finger, D.E. Cox & A. P. Jephcoat (1994).
 J. Appl. Cryst.,27,892-900.
 Microstrain broadening by P.W. Stephens,  (1999). J. Appl. Cryst.,32,281-289.
 Peak tails are ignored  where the intensity is below 0.0010 times the peak
   Aniso. broadening axis   0.0   0.0   1.0
;
_pd_proc_ls_prof_R_factor 0.0864
_pd_proc_ls_prof_wR_expected 0.0788
_pd_proc_ls_prof_wR_factor 0.1146
_refine_diff_density_max 0.809
_refine_diff_density_min -0.528
_refine_ls_goodness_of_fit_all 1.46
_refine_ls_matrix_type full
_refine_ls_number_parameters 64
_refine_ls_number_restraints 39
_refine_ls_R_Fsqd_factor 0.11231
_refine_ls_shift/su_max 0.08
_refine_ls_shift/su_mean 0.00
_reflns_d_resolution_high 1.376
_reflns_d_resolution_low 8.882
_reflns_limit_h_max 6
_reflns_limit_h_min 0
_reflns_limit_k_max 24
_reflns_limit_k_min 0
_reflns_limit_l_max 7
_reflns_limit_l_min -8
_reflns_number_total 630
_cod_data_source_file ic201387d_si_002_02.cif
_cod_data_source_block 170K_publ
_cod_original_cell_volume 3122.13(6)
_cod_original_sg_symbol_Hall -C_2yc
_cod_database_code 4326803
_cod_database_fobs_code 4326803
_gsas_exptl_extinct_corr_t_min 1.00000
_gsas_exptl_extinct_corr_t_max 1.00000

loop_
_symmetry_equiv_pos_site_id
_symmetry_equiv_pos_as_xyz
1 +x,+y,+z
2 -x,+y,-z+1/2
-1 -x,-y,-z
-2 +x,-y,+z+1/2
101 +x+1/2,+y+1/2,+z
102 -x+1/2,+y+1/2,-z+1/2
-101 -x+1/2,-y+1/2,-z
-102 +x+1/2,-y+1/2,+z+1/2

loop_
_atom_site_type_symbol
_atom_site_label
_atom_site_fract_x
_atom_site_fract_y
_atom_site_fract_z
_atom_site_occupancy
_atom_site_thermal_displace_type
_atom_site_U_iso_or_equiv
_atom_site_symmetry_multiplicity
Sc Sc1 0.0 0.36556(17) 0.25 1.0 Uiso 0.0160(8) 4
Sc Sc2 0.5 0.38669(16) 0.25 1.0 Uiso 0.0160(8) 4
O O1 0.2028(10) 0.36526(35) 0.4223(8) 1.0 Uiso 0.0160(8) 8
O O2 0.4368(12) 0.3868(4) 0.4108(7) 1.0 Uiso 0.0160(8) 8
O O3 0.1002(13) 0.40951(26) 0.1763(10) 1.0 Uiso 0.0160(8) 8
O O4 0.3284(10) 0.43068(26) 0.1645(12) 1.0 Uiso 0.0160(8) 8
O O5 -0.1068(11) 0.32174(28) 0.3238(10) 1.0 Uiso 0.0160(8) 8
O O6 -0.3344(12) 0.34347(24) 0.3437(11) 1.0 Uiso 0.0160(8) 8
C C1 0.3519(11) 0.3763(5) 0.47652(35) 1.0 Uiso 0.0123(22) 8
C C2 0.4276(5) 0.3768(6) 0.61631(26) 1.0 Uiso 0.0123(22) 8
C C3 0.3296(4) 0.3746(6) 0.6898(4) 1.0 Uiso 0.0123(22) 8
C C4 0.5982(5) 0.3766(6) 0.6764(4) 1.0 Uiso 0.0123(22) 8
C C5 0.1761(8) 0.43529(20) 0.1401(10) 1.0 Uiso 0.0123(22) 8
C C6 0.0790(5) 0.46685(13) 0.0631(7) 1.0 Uiso 0.0123(22) 8
C C7 -0.0857(5) 0.47278(17) 0.0431(7) 1.0 Uiso 0.0123(22) 8
C C8 0.1682(4) 0.49570(16) 0.0305(8) 1.0 Uiso 0.0123(22) 8
C C9 -0.2274(10) 0.31697(17) 0.3598(8) 1.0 Uiso 0.0123(22) 8
C C10 -0.2337(6) 0.28318(12) 0.4355(6) 1.0 Uiso 0.0123(22) 8
C C11 -0.1158(6) 0.25397(16) 0.4625(7) 1.0 Uiso 0.0123(22) 8
C C12 -0.3702(5) 0.27881(14) 0.4695(7) 1.0 Uiso 0.0123(22) 8

loop_
_atom_type_symbol
_atom_type_number_in_cell
_atom_type_scat_dispersion_real
_atom_type_scat_dispersion_imag
_atom_type_scat_Cromer_Mann_a1
_atom_type_scat_Cromer_Mann_a2
_atom_type_scat_Cromer_Mann_a3
_atom_type_scat_Cromer_Mann_a4
_atom_type_scat_Cromer_Mann_b1
_atom_type_scat_Cromer_Mann_b2
_atom_type_scat_Cromer_Mann_b3
_atom_type_scat_Cromer_Mann_b4
_atom_type_scat_Cromer_Mann_c
_atom_type_scat_source
Sc 8.0 0.000 0.000 9.18900 9.02130 7.36790 0.57290 1.64090 136.108 1.46800 51.3531 1.33290 International_Tables_Vol_C
O 48.0 0.000 0.000 3.04850 13.2771 2.28680 5.70110 1.54630 0.32390 0.86700 32.9089 0.25080 International_Tables_Vol_C
C 96.0 0.000 0.000 2.31000 20.8439 1.02000 10.2075 1.58860 0.56870 0.86500 51.6512 0.21560 International_Tables_Vol_C
H 0.0 0.000 0.000 0.49300 10.5109 0.32291 26.1257 0.14019 3.14236 0.04081 57.7997 0.00304 International_Tables_Vol_C

loop_
_geom_angle_atom_site_label_1
_geom_angle_atom_site_label_2
_geom_angle_atom_site_label_3
_geom_angle
_geom_angle_site_symmetry_1
_geom_angle_site_symmetry_3
_geom_angle_publ_flag
O1 Sc1 O1 180.000(7) 1_555 2_555 n
O1 Sc1 O3 91.7(4) 1_555 1_555 n
O1 Sc1 O3 88.7(4) 1_555 2_555 n
O1 Sc1 O5 89.1(4) 1_555 1_555 n
O1 Sc1 O5 90.5(4) 1_555 2_555 n
O1 Sc1 O3 88.7(4) 2_555 1_555 n
O1 Sc1 O3 91.7(4) 2_555 2_555 n
O1 Sc1 O5 90.5(4) 2_555 1_555 n
O1 Sc1 O5 89.1(4) 2_555 2_555 n
O3 Sc1 O3 86.0(7) 1_555 2_555 n
O3 Sc1 O5 178.6(4) 1_555 1_555 n
O3 Sc1 O5 93.0(4) 1_555 2_555 n
O3 Sc1 O5 93.0(4) 2_555 1_555 n
O3 Sc1 O5 178.6(4) 2_555 2_555 n
O5 Sc1 O5 88.1(6) 1_555 2_555 n
O2 Sc2 O2 180.0000(24) 1_555 2_655 n
O2 Sc2 O4 91.0(5) 1_555 1_555 n
O2 Sc2 O4 88.9(5) 1_555 2_655 n
O2 Sc2 O6 85.7(5) 1_555 1_655 n
O2 Sc2 O6 94.5(5) 1_555 2_555 n
O2 Sc2 O4 88.9(5) 2_655 1_555 n
O2 Sc2 O4 91.0(5) 2_655 2_655 n
O2 Sc2 O6 94.5(5) 2_655 1_655 n
O2 Sc2 O6 85.7(5) 2_655 2_555 n
O4 Sc2 O4 87.7(6) 1_555 2_655 n
O4 Sc2 O6 176.6(5) 1_555 1_655 n
O4 Sc2 O6 92.2(4) 1_555 2_555 n
O4 Sc2 O6 92.2(4) 2_655 1_655 n
O4 Sc2 O6 176.6(5) 2_655 2_555 n
O6 Sc2 O6 88.2(6) 1_655 2_555 n
Sc1 O1 C1 144.1(8) 1_555 1_555 n
Sc2 O2 C1 154.3(9) 1_555 1_555 n
Sc1 O3 C5 173.9(8) 1_555 1_555 n
Sc2 O4 C5 135.0(7) 1_555 1_555 n
Sc1 O5 C9 139.5(7) 1_555 1_555 n
Sc2 O6 C9 158.1(10) 1_455 1_555 n
O1 C1 O2 121.5(6) 1_555 1_555 n
O1 C1 C2 119.5(7) 1_555 1_555 n
O2 C1 C2 119.0(7) 1_555 1_555 n
C1 C2 C3 119.8(5) 1_555 1_555 n
C1 C2 C4 119.9(5) 1_555 1_555 n
C3 C2 C4 120.05(28) 1_555 1_555 n
C2 C3 C4 119.75(32) 1_555 2_656 n
C2 C4 C3 119.85(29) 1_555 2_656 n
O3 C5 O4 118.7(8) 1_555 1_555 n
O3 C5 C6 117.0(7) 1_555 1_555 n
O4 C5 C6 124.1(7) 1_555 1_555 n
C5 C6 C7 123.4(6) 1_555 1_555 n
C5 C6 C8 115.2(5) 1_555 1_555 n
C7 C6 C8 120.18(30) 1_555 1_555 n
C6 C7 C8 119.36(35) 1_555 -1_565 n
C6 C8 C7 119.42(29) 1_555 -1_565 n
O5 C9 O6 121.2(8) 1_555 1_555 n
O5 C9 C10 120.2(7) 1_555 1_555 n
O6 C9 C10 118.1(8) 1_555 1_555 n
C9 C10 C11 121.3(5) 1_555 1_555 n
C9 C10 C12 117.9(5) 1_555 1_555 n
C11 C10 C12 120.42(30) 1_555 1_555 n
C10 C11 C12 119.72(33) 1_555 -101_456 n
C10 C12 C11 119.76(30) 1_555 -101_456 n

loop_
_geom_bond_atom_site_label_1
_geom_bond_atom_site_label_2
_geom_bond_distance
_geom_bond_site_symmetry_2
_geom_bond_publ_flag
Sc1 O1 2.079(7) 1_555 n
Sc1 O1 2.079(7) 2_555 n
Sc1 O3 2.065(7) 1_555 n
Sc1 O3 2.065(7) 2_555 n
Sc1 O5 2.096(8) 1_555 n
Sc1 O5 2.096(8) 2_555 n
Sc2 O2 2.067(7) 1_555 n
Sc2 O2 2.067(7) 2_655 n
Sc2 O4 2.096(7) 1_555 n
Sc2 O4 2.096(7) 2_655 n
Sc2 O6 2.069(7) 1_655 n
Sc2 O6 2.069(7) 2_555 n
O1 Sc1 2.079(7) 1_555 n
O1 C1 1.276(8) 1_555 n
O2 Sc2 2.067(7) 1_555 n
O2 C1 1.274(8) 1_555 n
O3 Sc1 2.065(7) 1_555 n
O3 O4 2.175(12) 1_555 n
O3 C5 1.261(8) 1_555 n
O4 Sc2 2.096(7) 1_555 n
O4 O3 2.175(12) 1_555 n
O4 C5 1.267(7) 1_555 n
O5 Sc1 2.096(8) 1_555 n
O5 C9 1.272(8) 1_555 n
O6 Sc2 2.069(7) 1_455 n
O6 C9 1.271(7) 1_555 n
C1 O1 1.276(8) 1_555 n
C1 O2 1.274(8) 1_555 n
C1 C2 1.4528(31) 1_555 n
C2 C1 1.4528(31) 1_555 n
C2 C3 1.3917(34) 1_555 n
C2 C4 1.3917(32) 1_555 n
C3 C2 1.3917(34) 1_555 n
C3 C4 1.3921(32) 2_656 n
C4 C2 1.3917(32) 1_555 n
C4 C3 1.3921(32) 2_656 n
C5 O3 1.261(8) 1_555 n
C5 O4 1.267(7) 1_555 n
C5 C6 1.448(4) 1_555 n
C6 C5 1.448(4) 1_555 n
C6 C7 1.390(4) 1_555 n
C6 C8 1.391(4) 1_555 n
C7 C6 1.390(4) 1_555 n
C7 C8 1.390(4) -1_565 n
C8 C6 1.391(4) 1_555 n
C8 C7 1.390(4) -1_565 n
C9 O5 1.272(8) 1_555 n
C9 O6 1.271(7) 1_555 n
C9 C10 1.449(4) 1_555 n
C10 C9 1.449(4) 1_555 n
C10 C11 1.3908(35) 1_555 n
C10 C12 1.390(4) 1_555 n
C11 C10 1.3908(35) 1_555 n
C11 C12 1.389(4) -101_346 n
C12 C10 1.390(4) 1_555 n
C12 C11 1.389(4) -101_346 n
